data_7051467
_publ_section_title
;
Crystal Structures of Amino substituted dicyanoquinodimethanes with Potential
Nonlinear Optical Applications
;
_journal_name_full 'New Journal of Chemistry'
_journal_paper_doi 10.1039/a903793d
_journal_year 1999
_chemical_formula_sum 'C18 H16 F4 N4'
_chemical_formula_weight 364.35
_space_group_IT_number 14
_symmetry_cell_setting monoclinic
_symmetry_space_group_name_Hall '-P 2ybc'
_symmetry_space_group_name_H-M 'P 1 21/c 1'
_cell_angle_alpha 90.00
_cell_angle_beta 113.634(6)
_cell_angle_gamma 90.00
_cell_formula_units_Z 4
_cell_length_a 10.114(1)
_cell_length_b 14.412(2)
_cell_length_c 12.142(2)
_cell_measurement_temperature 150(2)
_cell_volume 1621.4(4)
_diffrn_ambient_temperature 150(2)
_exptl_crystal_density_diffrn 1.493
_cod_original_sg_symbol_H-M 'P 21/c'
_cod_database_code 7051467

loop_
_symmetry_equiv_pos_as_xyz
'x, y, z'
'-x, y+1/2, -z+1/2'
'-x, -y, -z'
'x, -y-1/2, z-1/2'

loop_
_atom_site_label
_atom_site_type_symbol
_atom_site_fract_x
_atom_site_fract_y
_atom_site_fract_z
_atom_site_U_iso_or_equiv
_atom_site_adp_type
_atom_site_occupancy
_atom_site_symmetry_multiplicity
_atom_site_calc_flag
_atom_site_refinement_flags
_atom_site_disorder_assembly
_atom_site_disorder_group
F1 F 0.48261(15) -0.10425(9) 1.32249(12) 0.0296(3) Uani 1 1 d . . .
F2 F 0.48984(15) -0.13046(9) 1.10997(12) 0.0299(3) Uani 1 1 d . . .
F3 F 0.08836(14) 0.07296(9) 0.93636(11) 0.0266(3) Uani 1 1 d . . .
F4 F 0.08538(15) 0.09878(9) 1.14922(11) 0.0280(3) Uani 1 1 d . . .
N1 N 0.2373(2) -0.07362(12) 1.40459(16) 0.0219(4) Uani 1 1 d . . .
N2 N 0.2770(2) 0.08667(13) 1.41291(17) 0.0232(4) Uani 1 1 d . . .
N3 N 0.4616(3) -0.15296(16) 0.8430(2) 0.0417(6) Uani 1 1 d . . .
N4 N 0.1002(3) 0.02353(16) 0.6977(2) 0.0385(6) Uani 1 1 d . . .
C1 C 0.3419(3) 0.17029(16) 1.3825(3) 0.0277(6) Uani 1 1 d . . .
C2 C 0.2443(3) 0.24724(18) 1.3884(3) 0.0377(7) Uani 1 1 d . . .
C3 C 0.2046(4) 0.21999(19) 1.4903(3) 0.0443(8) Uani 1 1 d . . .
C4 C 0.1975(3) 0.11449(17) 1.4881(2) 0.0259(5) Uani 1 1 d . . .
C5 C 0.2666(2) 0.00409(15) 1.3602(2) 0.0211(5) Uani 1 1 d . . .
C6 C 0.2467(3) -0.08784(17) 1.5287(2) 0.0271(5) Uani 1 1 d . . .
C7 C 0.2320(3) -0.19267(17) 1.5363(2) 0.0309(6) Uani 1 1 d . . .
C8 C 0.1297(3) -0.21815(18) 1.4084(2) 0.0300(6) Uani 1 1 d . . .
C9 C 0.1849(3) -0.15981(16) 1.3313(2) 0.0273(6) Uani 1 1 d . . .
C10 C 0.2831(3) -0.00267(15) 1.2445(2) 0.0220(5) Uani 1 1 d . . .
C11 C 0.3833(2) -0.06002(15) 1.2268(2) 0.0221(5) Uani 1 1 d . . .
C12 C 0.3860(2) -0.07339(15) 1.1157(2) 0.0212(5) Uani 1 1 d . . .
C13 C 0.2887(2) -0.03131(15) 1.0098(2) 0.0211(5) Uani 1 1 d . . .
C14 C 0.1891(2) 0.02772(15) 1.0304(2) 0.0205(5) Uani 1 1 d . . .
C15 C 0.1879(2) 0.04161(15) 1.1414(2) 0.0216(5) Uani 1 1 d . . .
C16 C 0.2879(3) -0.04686(16) 0.8926(2) 0.0237(5) Uani 1 1 d . . .
C17 C 0.3866(3) -0.10583(17) 0.8701(2) 0.0273(5) Uani 1 1 d . . .
C18 C 0.1833(3) -0.00667(17) 0.7873(2) 0.0272(5) Uani 1 1 d . . .
H11 H 0.443(3) 0.1795(18) 1.445(2) 0.045(8) Uiso 1 1 d . . .
H12 H 0.352(3) 0.1632(17) 1.307(2) 0.033(7) Uiso 1 1 d . . .
H21 H 0.282(3) 0.3077(18) 1.393(2) 0.030(7) Uiso 1 1 d . . .
H22 H 0.149(4) 0.246(2) 1.306(3) 0.071(11) Uiso 1 1 d . . .
H31 H 0.293(4) 0.244(3) 1.574(3) 0.091(13) Uiso 1 1 d . . .
H32 H 0.117(4) 0.245(2) 1.486(3) 0.060(10) Uiso 1 1 d . . .
H41 H 0.102(3) 0.0899(16) 1.451(2) 0.026(7) Uiso 1 1 d . . .
H42 H 0.245(3) 0.0889(16) 1.572(2) 0.028(7) Uiso 1 1 d . . .
H61 H 0.164(3) -0.0560(17) 1.539(2) 0.033(7) Uiso 1 1 d . . .
H62 H 0.341(3) -0.0617(16) 1.587(2) 0.027(7) Uiso 1 1 d . . .
H71 H 0.194(3) -0.2094(18) 1.599(2) 0.043(8) Uiso 1 1 d . . .
H72 H 0.329(3) -0.2228(17) 1.556(2) 0.032(7) Uiso 1 1 d . . .
H81 H 0.030(3) -0.1986(16) 1.393(2) 0.025(6) Uiso 1 1 d . . .
H82 H 0.132(3) -0.2832(18) 1.388(2) 0.028(7) Uiso 1 1 d . . .
H91 H 0.112(3) -0.1437(17) 1.253(2) 0.030(7) Uiso 1 1 d . . .
H92 H 0.267(3) -0.1921(17) 1.320(2) 0.033(7) Uiso 1 1 d . . .

loop_
_atom_site_aniso_label
_atom_site_aniso_U_11
_atom_site_aniso_U_22
_atom_site_aniso_U_33
_atom_site_aniso_U_23
_atom_site_aniso_U_13
_atom_site_aniso_U_12
F1 0.0263(8) 0.0336(8) 0.0272(7) 0.0051(6) 0.0090(6) 0.0081(6)
F2 0.0276(8) 0.0315(8) 0.0353(8) 0.0008(6) 0.0174(7) 0.0088(6)
F3 0.0301(8) 0.0256(7) 0.0247(7) 0.0046(6) 0.0116(6) 0.0058(6)
F4 0.0306(8) 0.0261(8) 0.0320(8) 0.0031(6) 0.0174(7) 0.0094(6)
N1 0.0240(10) 0.0196(10) 0.0226(10) 0.0009(8) 0.0099(9) 0.0002(8)
N2 0.0283(11) 0.0192(10) 0.0279(11) -0.0001(8) 0.0174(9) -0.0021(8)
N3 0.0435(15) 0.0458(15) 0.0409(14) -0.0081(11) 0.0222(12) 0.0061(12)
N4 0.0410(14) 0.0516(15) 0.0272(12) 0.0009(11) 0.0180(11) 0.0074(11)
C1 0.0328(15) 0.0209(13) 0.0368(15) 0.0002(11) 0.0218(13) -0.0046(11)
C2 0.0431(17) 0.0207(14) 0.062(2) 0.0030(13) 0.0344(16) -0.0010(12)
C3 0.057(2) 0.0264(15) 0.070(2) -0.0027(14) 0.0468(19) -0.0007(14)
C4 0.0292(14) 0.0240(13) 0.0321(14) -0.0028(11) 0.0201(12) -0.0033(11)
C5 0.0187(12) 0.0222(12) 0.0227(12) 0.0006(9) 0.0085(10) 0.0021(9)
C6 0.0354(15) 0.0240(13) 0.0239(13) 0.0018(10) 0.0139(12) -0.0022(11)
C7 0.0364(16) 0.0247(14) 0.0340(15) 0.0069(11) 0.0167(13) -0.0004(11)
C8 0.0311(15) 0.0190(13) 0.0421(16) 0.0008(11) 0.0169(13) -0.0026(11)
C9 0.0336(15) 0.0189(12) 0.0300(14) -0.0032(10) 0.0132(12) -0.0030(11)
C10 0.0246(13) 0.0206(12) 0.0228(12) 0.0006(9) 0.0117(10) 0.0007(10)
C11 0.0207(12) 0.0219(12) 0.0227(12) 0.0028(9) 0.0076(10) 0.0005(9)
C12 0.0200(12) 0.0161(11) 0.0317(13) -0.0018(9) 0.0148(10) 0.0006(9)
C13 0.0231(12) 0.0171(11) 0.0256(12) -0.0014(9) 0.0124(10) -0.0036(9)
C14 0.0225(12) 0.0177(12) 0.0221(12) 0.0038(9) 0.0099(10) 0.0000(9)
C15 0.0216(12) 0.0165(11) 0.0320(13) 0.0000(9) 0.0162(10) 0.0026(9)
C16 0.0256(13) 0.0235(12) 0.0246(12) -0.0003(10) 0.0128(10) -0.0023(10)
C17 0.0293(14) 0.0299(14) 0.0254(13) -0.0037(10) 0.0139(11) -0.0034(11)
C18 0.0322(14) 0.0293(14) 0.0270(13) -0.0053(11) 0.0191(12) -0.0021(11)

loop_
_geom_bond_atom_site_label_1
_geom_bond_atom_site_label_2
_geom_bond_distance
_geom_bond_site_symmetry_2
_geom_bond_publ_flag
F1 C11 1.353(3) . ?
F2 C12 1.357(2) . ?
F3 C14 1.354(2) . ?
F4 C15 1.357(2) . ?
N1 C5 1.327(3) . ?
N1 C6 1.486(3) . ?
N1 C9 1.496(3) . ?
N2 C5 1.335(3) . ?
N2 C1 1.488(3) . ?
N2 C4 1.494(3) . ?
N3 C17 1.160(3) . ?
N4 C18 1.160(3) . ?
C1 C2 1.506(4) . ?
C1 H11 1.01(3) . ?
C1 H12 0.97(3) . ?
C2 C3 1.498(4) . ?
C2 H21 0.94(3) . ?
C2 H22 1.08(3) . ?
C3 C4 1.522(4) . ?
C3 H31 1.11(4) . ?
C3 H32 0.94(4) . ?
C4 H41 0.96(3) . ?
C4 H42 1.01(2) . ?
C5 C10 1.482(3) . ?
C6 C7 1.525(3) . ?
C6 H61 1.00(3) . ?
C6 H62 1.01(3) . ?
C7 C8 1.526(4) . ?
C7 H71 1.01(3) . ?
C7 H72 1.01(3) . ?
C8 C9 1.521(4) . ?
C8 H81 0.99(3) . ?
C8 H82 0.97(3) . ?
C9 H91 0.97(3) . ?
C9 H92 1.01(3) . ?
C10 C11 1.390(3) . ?
C10 C15 1.391(3) . ?
C11 C12 1.374(3) . ?
C12 C13 1.406(3) . ?
C13 C14 1.415(3) . ?
C13 C16 1.437(3) . ?
C14 C15 1.368(3) . ?
C16 C18 1.416(3) . ?
C16 C17 1.418(3) . ?

loop_
_cod_related_entry_id
_cod_related_entry_database
_cod_related_entry_code
1 ChemSpider 4402225
